data_1508070
loop_
_publ_author_name
'Zhu, Zhixue'
'Cardin, Christine J.'
'Gan, Yu'
'Colquhoun, Howard M.'

_publ_section_title
;
 Sequence-selective assembly of tweezer molecules on linear templates
 enables frameshift-reading of sequence information.
;
_journal_issue 8
_journal_name_full 'Nature chemistry'
_journal_page_first 653
_journal_page_last 660
_journal_paper_doi 10.1038/nchem.699
_journal_volume 2
_journal_year 2010
_chemical_formula_sum 'C96 H55 N3 O14 S2'
_chemical_formula_weight 1574.08
_chemical_name_systematic
;
 ?
;
_space_group_IT_number 15
_symmetry_cell_setting monoclinic
_symmetry_space_group_name_Hall '-I 2ya'
_symmetry_space_group_name_H-M 'I 1 2/a 1'
_atom_sites_solution_hydrogens geom
_atom_sites_solution_primary direct
_atom_sites_solution_secondary difmap
_audit_creation_date 2009-08-10T15:21:01-00:00
_audit_creation_method 'WinGX routine CIF_UPDATE'
_cell_angle_alpha 90
_cell_angle_beta 112.7590(10)
_cell_angle_gamma 90
_cell_formula_units_Z 8
_cell_length_a 28.5423(2)
_cell_length_b 22.22970(10)
_cell_length_c 28.8082(2)
_cell_measurement_temperature 150(2)
_cell_volume 16855.3(2)
_computing_structure_refinement 'SHELXL-97 (Sheldrick, 2008)'
_diffrn_ambient_temperature 150(2)
_diffrn_measured_fraction_theta_full 0.968
_diffrn_measured_fraction_theta_max 0.968
_diffrn_radiation_monochromator graphite
_diffrn_radiation_type CuK\a
_diffrn_radiation_wavelength 1.54184
_diffrn_reflns_av_R_equivalents 0.0209
_diffrn_reflns_av_unetI/netI 0.0203
_diffrn_reflns_limit_h_max 32
_diffrn_reflns_limit_h_min -32
_diffrn_reflns_limit_k_max 24
_diffrn_reflns_limit_k_min -26
_diffrn_reflns_limit_l_max 29
_diffrn_reflns_limit_l_min -33
_diffrn_reflns_number 41176
_diffrn_reflns_theta_full 64.54
_diffrn_reflns_theta_max 64.54
_diffrn_reflns_theta_min 3.36
_exptl_absorpt_coefficient_mu 1.11
_exptl_absorpt_correction_type none
_exptl_crystal_colour red
_exptl_crystal_density_diffrn 1.213
_exptl_crystal_density_method 'not measured'
_exptl_crystal_description rhomb
_exptl_crystal_F_000 6368
_exptl_crystal_size_max 0.3
_exptl_crystal_size_mid 0.3
_exptl_crystal_size_min 0.1
_platon_squeeze_details
;
;
_refine_diff_density_max 0.666
_refine_diff_density_min -0.417
_refine_diff_density_rms 0.071
_refine_ls_extinction_method none
_refine_ls_goodness_of_fit_ref 1.265
_refine_ls_hydrogen_treatment mixed
_refine_ls_matrix_type full
_refine_ls_number_parameters 1040
_refine_ls_number_reflns 13724
_refine_ls_number_restraints 0
_refine_ls_restrained_S_all 1.265
_refine_ls_R_factor_all 0.1076
_refine_ls_R_factor_gt 0.0935
_refine_ls_shift/su_max 0.071
_refine_ls_shift/su_mean 0.012
_refine_ls_structure_factor_coef Fsqd
_refine_ls_weighting_details 'calc w=1/[\s^2^(Fo^2^)+(0.2000P)^2^+0.0000P] where P=(Fo^2^+2Fc^2^)/3'
_refine_ls_weighting_scheme calc
_refine_ls_wR_factor_gt 0.2996
_refine_ls_wR_factor_ref 0.3175
_reflns_number_gt 9693
_reflns_number_total 13724
_reflns_threshold_expression >2\s(I)
_cod_data_source_file nchem.699-s3.cif
_cod_data_source_block '[9+11]'
_cod_original_cell_volume 16855.26(18)
_cod_original_formula_sum 'C96 H55  N3 O14 S2'
_cod_database_code 1508070

loop_
_symmetry_equiv_pos_as_xyz
'x, y, z'
'-x+1/2, y, -z'
'x+1/2, y+1/2, z+1/2'
'-x+1, y+1/2, -z+1/2'
'-x, -y, -z'
'x-1/2, -y, z'
'-x+1/2, -y+1/2, -z+1/2'
'x, -y+1/2, z+1/2'

loop_
_atom_site_label
_atom_site_type_symbol
_atom_site_fract_x
_atom_site_fract_y
_atom_site_fract_z
_atom_site_U_iso_or_equiv
_atom_site_adp_type
_atom_site_occupancy
_atom_site_symmetry_multiplicity
_atom_site_calc_flag
_atom_site_refinement_flags
O10 O 0.53606(15) 0.72883(13) 0.20000(15) 0.1036(11) Uani 1 1 d .
H101 H 0.5544(12) 0.3981(15) 0.3409(12) 0.050(8) Uiso 1 1 d .
C001 C 0.38266(12) 0.43404(17) 0.20894(12) 0.0606(8) Uani 1 1 d .
C002 C 0.50929(15) 0.50879(17) 0.21131(15) 0.0730(9) Uani 1 1 d .
H002 H 0.5150 0.4740 0.2306 0.088 Uiso 1 1 calc R
C003 C 0.48754(14) 0.50431(16) 0.16103(13) 0.0631(8) Uani 1 1 d .
C004 C 0.23761(16) 0.51158(19) 0.16966(18) 0.0821(12) Uani 1 1 d .
C005 C 0.25484(14) 0.46154(18) 0.20187(18) 0.0762(11) Uani 1 1 d .
C006 C 0.46206(15) 0.36905(18) 0.30058(15) 0.0727(10) Uani 1 1 d .
C007 C 0.51310(15) 0.61618(17) 0.20604(16) 0.0711(9) Uani 1 1 d .
C008 C 0.63792(14) 0.43773(19) 0.33852(15) 0.0706(9) Uani 1 1 d .
C009 C 0.24751(15) 0.40355(18) 0.17864(19) 0.0808(13) Uani 1 1 d .
C010 C 0.27737(15) 0.46631(18) 0.25436(17) 0.0766(11) Uani 1 1 d .
C011 C 0.47637(14) 0.44427(16) 0.13585(14) 0.0646(8) Uani 1 1 d .
C012 C 0.29283(17) 0.41694(19) 0.2844(2) 0.0850(12) Uani 1 1 d .
H012 H 0.3072 0.4209 0.3193 0.102 Uiso 1 1 calc R
C013 C 0.61881(15) 0.35713(18) 0.38948(13) 0.0711(9) Uani 1 1 d .
C014 C 0.39478(15) 0.74739(16) 0.26637(16) 0.0723(10) Uani 1 1 d .
C015 C 0.32140(15) 0.72810(16) 0.28370(17) 0.0754(10) Uani 1 1 d .
C016 C 0.39143(13) 0.37395(18) 0.22308(14) 0.0676(9) Uani 1 1 d .
C017 C 0.26488(16) 0.35369(18) 0.2098(2) 0.0867(14) Uani 1 1 d .
C018 C 0.53117(16) 0.35835(18) 0.38859(14) 0.0726(9) Uani 1 1 d .
C019 C 0.35927(13) 0.44535(19) 0.15551(14) 0.0704(9) Uani 1 1 d .
C020 C 0.31168(15) 0.67236(17) 0.26042(16) 0.0751(10) Uani 1 1 d .
H020 H 0.3283 0.6602 0.2399 0.090 Uiso 1 1 calc R
C021 C 0.24562(17) 0.57308(19) 0.19330(19) 0.0835(13) Uani 1 1 d .
C022 C 0.25886(19) 0.2928(2) 0.1872(3) 0.1002(18) Uani 1 1 d .
C023 C 0.6502(2) 0.6081(2) 0.2333(3) 0.1079(19) Uani 1 1 d .
C024 C 0.52370(16) 0.56479(19) 0.23572(15) 0.0758(10) Uani 1 1 d .
H024 H 0.5398 0.5672 0.2706 0.091 Uiso 1 1 calc R
C025 C 0.54307(19) 0.3472(2) 0.43935(16) 0.0856(12) Uani 1 1 d .
H025 H 0.5767 0.3504 0.4619 0.103 Uiso 1 1 calc R
C026 C 0.37988(15) 0.3283(2) 0.18962(18) 0.0801(11) Uani 1 1 d .
H026 H 0.3872 0.2890 0.2012 0.096 Uiso 1 1 calc R
C027 C 0.47782(18) 0.55748(18) 0.13193(16) 0.0797(11) Uani 1 1 d .
H027 H 0.4629 0.5552 0.0970 0.096 Uiso 1 1 calc R
C028 C 0.65358(14) 0.38788(18) 0.37468(13) 0.0697(9) Uani 1 1 d .
C029 C 0.22296(18) 0.3990(2) 0.1259(2) 0.0964(16) Uani 1 1 d .
C030 C 0.49121(16) 0.33820(19) 0.13904(17) 0.0783(10) Uani 1 1 d .
H030 H 0.5048 0.3038 0.1578 0.094 Uiso 1 1 calc R
C031 C 0.49613(16) 0.39202(18) 0.16226(17) 0.0769(10) Uani 1 1 d .
H031 H 0.5133 0.3940 0.1970 0.092 Uiso 1 1 calc R
C032 C 0.3644(2) 0.5543(2) 0.1735(2) 0.0984(15) Uani 1 1 d .
C033 C 0.27690(15) 0.63536(17) 0.26832(15) 0.0707(9) Uani 1 1 d .
C034 C 0.39397(14) 0.48411(19) 0.24189(15) 0.0723(9) Uani 1 1 d .
H034 H 0.4073 0.4772 0.2764 0.087 Uiso 1 1 calc R
C035 C 0.47882(15) 0.35639(18) 0.35543(15) 0.0732(10) Uani 1 1 d .
C036 C 0.4463(2) 0.4374(2) 0.08488(17) 0.0885(12) Uani 1 1 d .
H036 H 0.4288 0.4705 0.0666 0.106 Uiso 1 1 calc R
C037 C 0.42546(16) 0.70271(18) 0.29550(16) 0.0738(10) Uani 1 1 d .
H037 H 0.4188 0.6857 0.3218 0.089 Uiso 1 1 calc R
C038 C 0.38625(16) 0.54133(19) 0.22519(18) 0.0799(11) Uani 1 1 d .
H038 H 0.3956 0.5728 0.2483 0.096 Uiso 1 1 calc R
C039 C 0.46603(16) 0.33431(17) 0.08764(17) 0.0759(10) Uani 1 1 d .
C040 C 0.49028(19) 0.61234(19) 0.15495(16) 0.0828(11) Uani 1 1 d .
H040 H 0.4831 0.6472 0.1356 0.099 Uiso 1 1 calc R
C041 C 0.47636(15) 0.71058(16) 0.24653(16) 0.0717(9) Uani 1 1 d .
C042 C 0.40412(17) 0.77382(18) 0.22795(17) 0.0815(11) Uani 1 1 d .
H042 H 0.3829 0.8040 0.2087 0.098 Uiso 1 1 calc R
C043 C 0.41396(15) 0.22458(17) 0.05973(14) 0.0703(9) Uani 1 1 d .
C044 C 0.29584(16) 0.74668(17) 0.31374(16) 0.0758(10) Uani 1 1 d .
H044 H 0.3024 0.7843 0.3291 0.091 Uiso 1 1 calc R
C045 C 0.64620(17) 0.4971(2) 0.2411(2) 0.0967(15) Uani 1 1 d .
C046 C 0.2076(2) 0.4484(3) 0.0970(2) 0.1016(16) Uani 1 1 d .
H046 H 0.1919 0.4447 0.0622 0.122 Uiso 1 1 calc R
C047 C 0.44257(18) 0.3414(2) 0.37577(18) 0.0912(13) Uani 1 1 d .
H047 H 0.4082 0.3412 0.3550 0.109 Uiso 1 1 calc R
C048 C 0.63677(17) 0.5489(3) 0.2104(2) 0.1003(16) Uani 1 1 d .
C049 C 0.63590(19) 0.3076(2) 0.42190(15) 0.0834(11) Uani 1 1 d .
H049 H 0.6132 0.2850 0.4308 0.100 Uiso 1 1 calc R
C050 C 0.28504(16) 0.52713(18) 0.27737(18) 0.0790(11) Uani 1 1 d .
C051 C 0.34986(18) 0.5050(3) 0.13738(18) 0.0965(15) Uani 1 1 d .
C052 C 0.70525(18) 0.3705(2) 0.39551(16) 0.0886(12) Uani 1 1 d .
H052 H 0.7286 0.3914 0.3864 0.106 Uiso 1 1 calc R
C053 C 0.46655(16) 0.68343(17) 0.28497(15) 0.0735(9) Uani 1 1 d .
H053 H 0.4873 0.6525 0.3036 0.088 Uiso 1 1 calc R
C054 C 0.28660(17) 0.35918(18) 0.2615(2) 0.0895(14) Uani 1 1 d .
H054 H 0.2972 0.3250 0.2814 0.107 Uiso 1 1 calc R
C055 C 0.25143(16) 0.65246(17) 0.29810(16) 0.0766(10) Uani 1 1 d .
H055 H 0.2282 0.6268 0.3033 0.092 Uiso 1 1 calc R
C056 C 0.34645(15) 0.3957(3) 0.12118(15) 0.0894(14) Uani 1 1 d .
C057 C 0.26144(16) 0.7098(2) 0.32041(16) 0.0808(11) Uani 1 1 d .
H057 H 0.2441 0.7225 0.3401 0.097 Uiso 1 1 calc R
C058 C 0.6130(2) 0.4332(3) 0.1684(3) 0.1112(17) Uani 1 1 d .
H058 H 0.6064 0.3953 0.1536 0.133 Uiso 1 1 calc R
C059 C 0.66666(19) 0.5054(2) 0.2929(2) 0.0977(16) Uani 1 1 d .
C060 C 0.44550(17) 0.75511(18) 0.21810(16) 0.0774(10) Uani 1 1 d .
H060 H 0.4524 0.7728 0.1922 0.093 Uiso 1 1 calc R
C061 C 0.2159(2) 0.1175(2) 0.0704(2) 0.116(2) Uani 1 1 d .
H061 H 0.2124 0.0797 0.0557 0.140 Uiso 1 1 calc R
C062 C 0.2262(2) 0.2296(2) 0.1134(3) 0.122(2) Uani 1 1 d .
C063 C 0.1828(2) 0.1977(2) 0.1047(2) 0.1073(18) Uani 1 1 d .
H063 H 0.1570 0.2133 0.1132 0.129 Uiso 1 1 calc R
C064 C 0.5737(3) 0.4825(4) 0.0833(3) 0.134(2) Uani 1 1 d .
H064 H 0.5644 0.4453 0.0676 0.160 Uiso 1 1 calc R
C065 C 0.21538(17) 0.5061(2) 0.11967(19) 0.0901(13) Uani 1 1 d .
H065 H 0.2050 0.5403 0.0997 0.108 Uiso 1 1 calc R
C066 C 0.35822(17) 0.3386(3) 0.1405(2) 0.0985(16) Uani 1 1 d .
H066 H 0.3508 0.3061 0.1184 0.118 Uiso 1 1 calc R
C067 C 0.6785(2) 0.5624(2) 0.3143(3) 0.1089(18) Uani 1 1 d .
H067 H 0.6910 0.5663 0.3492 0.131 Uiso 1 1 calc R
C068 C 0.2150(2) 0.3394(2) 0.1014(3) 0.115(2) Uani 1 1 d .
C069 C 0.6871(2) 0.2925(2) 0.44060(17) 0.0959(14) Uani 1 1 d .
H069 H 0.6984 0.2598 0.4622 0.115 Uiso 1 1 calc R
C070 C 0.3284(3) 0.5209(5) 0.0872(2) 0.133(3) Uani 1 1 d .
C071 C 0.5065(2) 0.3318(3) 0.45677(17) 0.1003(15) Uani 1 1 d .
H071 H 0.5158 0.3243 0.4909 0.120 Uiso 1 1 calc R
C072 C 0.4418(2) 0.3841(2) 0.06141(16) 0.0927(14) Uani 1 1 d .
H072 H 0.4221 0.3811 0.0272 0.111 Uiso 1 1 calc R
C073 C 0.6014(2) 0.5980(4) 0.1281(3) 0.125(2) Uani 1 1 d .
C074 C 0.6390(2) 0.6587(3) 0.2007(3) 0.127(2) Uani 1 1 d .
H074 H 0.6483 0.6968 0.2145 0.152 Uiso 1 1 calc R
C075 C 0.1781(2) 0.1404(2) 0.0826(2) 0.1100(18) Uani 1 1 d .
H075 H 0.1488 0.1180 0.0763 0.132 Uiso 1 1 calc R
C076 C 0.4573(2) 0.3272(3) 0.4257(2) 0.1114(18) Uani 1 1 d .
H076 H 0.4334 0.3144 0.4381 0.134 Uiso 1 1 calc R
C077 C 0.6000(2) 0.4885(4) 0.1363(3) 0.122(2) Uani 1 1 d .
C078 C 0.61437(19) 0.5445(3) 0.1599(3) 0.1025(16) Uani 1 1 d .
C079 C 0.6722(2) 0.6126(3) 0.2854(3) 0.1121(18) Uani 1 1 d .
H079 H 0.6826 0.6499 0.3005 0.135 Uiso 1 1 calc R
C080 C 0.7214(2) 0.3245(3) 0.42824(18) 0.1025(15) Uani 1 1 d .
H080 H 0.7557 0.3145 0.4423 0.123 Uiso 1 1 calc R
C081 C 0.63391(18) 0.4386(2) 0.2176(2) 0.0988(16) Uani 1 1 d .
H081 H 0.6409 0.4043 0.2376 0.119 Uiso 1 1 calc R
C082 C 0.6152(2) 0.6533(3) 0.1499(4) 0.130(3) Uani 1 1 d .
H082 H 0.6083 0.6875 0.1298 0.156 Uiso 1 1 calc R
C083 C 0.3281(2) 0.2045(3) 0.0321(4) 0.163(4) Uani 1 1 d .
H083 H 0.2951 0.2132 0.0100 0.196 Uiso 1 1 calc R
C084 C 0.2659(2) 0.2064(3) 0.1024(3) 0.151(3) Uani 1 1 d .
H084 H 0.2959 0.2278 0.1100 0.181 Uiso 1 1 calc R
C085 C 0.3359(2) 0.1598(3) 0.0661(3) 0.116(2) Uani 1 1 d .
C086 C 0.2596(2) 0.1506(3) 0.0800(3) 0.140(3) Uani 1 1 d .
C087 C 0.5752(3) 0.5935(4) 0.0772(3) 0.136(3) Uani 1 1 d .
H087 H 0.5658 0.6275 0.0569 0.164 Uiso 1 1 calc R
C088 C 0.3838(3) 0.1480(4) 0.0979(2) 0.173(4) Uani 1 1 d .
H088 H 0.3906 0.1179 0.1221 0.208 Uiso 1 1 calc R
C089 C 0.3194(3) 0.5802(5) 0.0721(4) 0.162(3) Uani 1 1 d .
H089 H 0.3021 0.5901 0.0384 0.195 Uiso 1 1 calc R
C090 C 0.3569(3) 0.6132(3) 0.1558(3) 0.132(2) Uani 1 1 d .
H090 H 0.3668 0.6448 0.1787 0.158 Uiso 1 1 calc R
C091 C 0.3142(3) 0.4703(5) 0.0519(3) 0.141(3) Uani 1 1 d .
H091 H 0.2996 0.4784 0.0176 0.169 Uiso 1 1 calc R
C092 C 0.3369(4) 0.6249(6) 0.1088(4) 0.178(4) Uani 1 1 d .
H092 H 0.3338 0.6649 0.0986 0.214 Uiso 1 1 calc R
C093 C 0.5631(3) 0.5362(4) 0.0569(3) 0.137(2) Uani 1 1 d .
H093 H 0.5463 0.5336 0.0222 0.164 Uiso 1 1 calc R
C094 C 0.3662(2) 0.2361(2) 0.0298(2) 0.113(2) Uani 1 1 d .
H094 H 0.3594 0.2672 0.0065 0.136 Uiso 1 1 calc R
C095 C 0.3218(2) 0.4114(4) 0.0674(2) 0.132(3) Uani 1 1 d .
H095 H 0.3111 0.3809 0.0436 0.158 Uiso 1 1 calc R
C096 C 0.4225(2) 0.1816(4) 0.0937(3) 0.164(4) Uani 1 1 d .
H096 H 0.4558 0.1738 0.1155 0.197 Uiso 1 1 calc R
N1 N 0.23155(16) 0.2909(2) 0.1338(2) 0.1136(18) Uani 1 1 d .
N2 N 0.26818(12) 0.57626(14) 0.24523(13) 0.0716(8) Uani 1 1 d .
N101 N 0.56815(13) 0.37322(16) 0.37001(13) 0.0760(8) Uani 1 1 d .
O1 O 0.27582(15) 0.24853(16) 0.21147(18) 0.1149(13) Uani 1 1 d .
O2 O 0.19528(17) 0.33085(19) 0.05682(19) 0.1362(17) Uani 1 1 d .
O3 O 0.30414(14) 0.53388(13) 0.32301(13) 0.0983(10) Uani 1 1 d .
O4 O 0.23115(14) 0.61821(14) 0.16642(12) 0.0949(9) Uani 1 1 d .
O5 O 0.35371(12) 0.76915(11) 0.27577(13) 0.0885(9) Uani 1 1 d .
O6 O 0.2974(2) 0.1243(2) 0.0678(3) 0.194(3) Uani 1 1 d .
O7 O 0.51032(13) 0.23356(16) 0.08268(19) 0.1240(14) Uani 1 1 d .
O8 O 0.45254(19) 0.28126(16) 0.00419(16) 0.1276(15) Uani 1 1 d .
O9 O 0.56982(12) 0.67881(14) 0.28243(14) 0.0951(9) Uani 1 1 d .
O101 O 0.67577(11) 0.45661(14) 0.32483(14) 0.0940(9) Uani 1 1 d .
O102 O 0.59581(11) 0.45880(15) 0.31876(11) 0.0890(9) Uani 1 1 d .
O103 O 0.48979(10) 0.38509(13) 0.28038(10) 0.0755(7) Uani 1 1 d .
O104 O 0.41188(10) 0.36223(14) 0.27566(10) 0.0783(7) Uani 1 1 d .
S1 S 0.53005(4) 0.68732(5) 0.23531(5) 0.0799(3) Uani 1 1 d .
S2 S 0.46422(5) 0.26603(5) 0.05559(5) 0.0886(4) Uani 1 1 d .

loop_
_atom_site_aniso_label
_atom_site_aniso_U_11
_atom_site_aniso_U_22
_atom_site_aniso_U_33
_atom_site_aniso_U_23
_atom_site_aniso_U_13
_atom_site_aniso_U_12
O10 0.131(3) 0.0631(16) 0.153(3) 0.0053(17) 0.095(2) -0.0019(17)
C001 0.0468(16) 0.072(2) 0.0664(18) -0.0128(16) 0.0254(14) 0.0002(15)
C002 0.075(2) 0.060(2) 0.085(2) 0.0145(18) 0.0329(19) 0.0099(18)
C003 0.066(2) 0.063(2) 0.0714(19) 0.0102(16) 0.0391(17) 0.0127(16)
C004 0.079(3) 0.067(2) 0.119(3) -0.051(2) 0.058(2) -0.015(2)
C005 0.063(2) 0.064(2) 0.119(3) -0.045(2) 0.053(2) -0.0144(18)
C006 0.068(2) 0.072(2) 0.085(2) 0.0187(19) 0.0363(19) 0.0028(18)
C007 0.077(2) 0.059(2) 0.094(3) 0.0112(18) 0.051(2) 0.0110(17)
C008 0.055(2) 0.079(2) 0.083(2) 0.0090(19) 0.0330(17) 0.0004(18)
C009 0.063(2) 0.061(2) 0.140(4) -0.048(2) 0.062(2) -0.0133(18)
C010 0.071(2) 0.061(2) 0.112(3) -0.039(2) 0.050(2) -0.0152(18)
C011 0.068(2) 0.0580(19) 0.077(2) 0.0087(16) 0.0389(17) 0.0123(16)
C012 0.084(3) 0.060(2) 0.128(3) -0.028(2) 0.060(3) -0.013(2)
C013 0.072(2) 0.075(2) 0.0639(18) 0.0003(17) 0.0236(17) 0.0001(19)
C014 0.074(2) 0.0525(19) 0.096(3) -0.0160(18) 0.038(2) -0.0044(17)
C015 0.068(2) 0.0546(19) 0.110(3) -0.0171(19) 0.042(2) -0.0048(17)
C016 0.0531(18) 0.074(2) 0.081(2) 0.0021(18) 0.0321(16) -0.0017(16)
C017 0.071(2) 0.063(2) 0.150(4) -0.054(3) 0.069(3) -0.0206(19)
C018 0.080(2) 0.070(2) 0.073(2) 0.0034(17) 0.0354(19) -0.0151(19)
C019 0.0541(19) 0.088(3) 0.074(2) -0.0065(19) 0.0297(16) 0.0115(18)
C020 0.078(2) 0.061(2) 0.100(3) -0.0287(19) 0.050(2) -0.0036(18)
C021 0.085(3) 0.063(2) 0.123(3) -0.044(3) 0.062(3) -0.010(2)
C022 0.090(3) 0.049(2) 0.201(6) -0.041(3) 0.100(4) -0.015(2)
C023 0.085(3) 0.073(3) 0.201(6) 0.041(3) 0.094(4) 0.005(2)
C024 0.081(2) 0.070(2) 0.077(2) 0.0047(18) 0.0317(19) 0.0115(19)
C025 0.092(3) 0.092(3) 0.074(2) 0.005(2) 0.034(2) -0.018(2)
C026 0.065(2) 0.071(2) 0.109(3) -0.009(2) 0.039(2) -0.0014(19)
C027 0.103(3) 0.064(2) 0.079(2) 0.0168(18) 0.043(2) 0.014(2)
C028 0.068(2) 0.072(2) 0.0681(19) 0.0055(17) 0.0251(16) 0.0026(18)
C029 0.077(3) 0.089(3) 0.139(4) -0.074(3) 0.059(3) -0.025(2)
C030 0.078(2) 0.065(2) 0.094(3) 0.008(2) 0.036(2) 0.0089(19)
C031 0.079(2) 0.069(2) 0.088(2) 0.0072(19) 0.038(2) 0.0008(19)
C032 0.100(3) 0.085(3) 0.138(4) 0.020(3) 0.077(3) 0.030(3)
C033 0.073(2) 0.0555(19) 0.091(2) -0.0293(18) 0.0404(19) -0.0067(17)
C034 0.061(2) 0.079(2) 0.080(2) -0.0069(19) 0.0310(17) -0.0029(18)
C035 0.074(2) 0.068(2) 0.088(2) 0.0180(18) 0.0418(19) 0.0011(18)
C036 0.116(3) 0.073(2) 0.084(3) 0.009(2) 0.047(2) 0.024(2)
C037 0.078(2) 0.067(2) 0.087(2) -0.0098(19) 0.044(2) -0.0112(19)
C038 0.079(3) 0.065(2) 0.109(3) -0.002(2) 0.050(2) 0.0070(19)
C039 0.084(3) 0.059(2) 0.101(3) 0.0005(19) 0.054(2) 0.0144(19)
C040 0.111(3) 0.061(2) 0.089(3) 0.0172(19) 0.053(2) 0.016(2)
C041 0.077(2) 0.0526(18) 0.095(2) -0.0006(18) 0.043(2) 0.0008(17)
C042 0.082(3) 0.060(2) 0.098(3) -0.006(2) 0.030(2) 0.0088(19)
C043 0.073(2) 0.068(2) 0.0678(19) -0.0084(17) 0.0253(17) 0.0196(18)
C044 0.083(2) 0.0549(19) 0.093(2) -0.0302(18) 0.037(2) -0.0028(18)
C045 0.064(2) 0.094(3) 0.150(5) 0.043(3) 0.062(3) 0.008(2)
C046 0.097(3) 0.095(4) 0.126(4) -0.058(3) 0.058(3) -0.015(3)
C047 0.081(3) 0.109(3) 0.096(3) 0.026(3) 0.049(2) -0.007(2)
C048 0.060(2) 0.121(4) 0.135(4) 0.041(3) 0.055(3) 0.004(2)
C049 0.095(3) 0.076(2) 0.072(2) 0.0153(19) 0.025(2) 0.003(2)
C050 0.078(2) 0.060(2) 0.107(3) -0.035(2) 0.045(2) -0.0094(19)
C051 0.080(3) 0.123(4) 0.093(3) 0.028(3) 0.039(2) 0.035(3)
C052 0.079(3) 0.106(3) 0.079(2) 0.011(2) 0.029(2) 0.007(2)
C053 0.081(2) 0.061(2) 0.083(2) -0.0020(17) 0.036(2) -0.0044(18)
C054 0.078(3) 0.051(2) 0.161(5) -0.027(2) 0.070(3) -0.0122(18)
C055 0.081(2) 0.062(2) 0.100(3) -0.029(2) 0.050(2) -0.0094(18)
C056 0.059(2) 0.138(4) 0.068(2) -0.019(3) 0.0200(17) 0.002(2)
C057 0.084(3) 0.078(2) 0.092(3) -0.036(2) 0.047(2) -0.013(2)
C058 0.105(4) 0.110(4) 0.140(5) 0.029(4) 0.070(4) -0.009(3)
C059 0.079(3) 0.093(3) 0.147(5) 0.043(3) 0.073(3) 0.015(2)
C060 0.092(3) 0.066(2) 0.081(2) 0.0015(18) 0.042(2) 0.003(2)
C061 0.113(4) 0.080(3) 0.178(5) -0.077(3) 0.080(4) -0.034(3)
C062 0.106(4) 0.076(3) 0.220(6) -0.090(4) 0.103(4) -0.038(3)
C063 0.095(3) 0.086(3) 0.163(5) -0.065(3) 0.075(3) -0.030(3)
C064 0.111(4) 0.150(6) 0.156(6) 0.037(5) 0.069(4) -0.013(4)
C065 0.085(3) 0.086(3) 0.114(3) -0.045(3) 0.054(3) -0.009(2)
C066 0.068(3) 0.119(4) 0.114(4) -0.056(3) 0.042(3) -0.026(3)
C067 0.106(4) 0.081(3) 0.180(5) 0.029(3) 0.098(4) 0.012(3)
C068 0.113(4) 0.067(3) 0.202(7) -0.076(4) 0.100(4) -0.032(3)
C069 0.112(4) 0.091(3) 0.073(2) 0.017(2) 0.023(2) 0.011(3)
C070 0.102(4) 0.204(8) 0.093(3) 0.040(5) 0.039(3) 0.057(5)
C071 0.095(3) 0.135(4) 0.072(2) 0.023(3) 0.034(2) -0.012(3)
C072 0.132(4) 0.083(3) 0.074(2) 0.014(2) 0.051(3) 0.027(3)
C073 0.087(3) 0.140(6) 0.164(6) 0.064(5) 0.069(4) 0.013(4)
C074 0.086(3) 0.117(4) 0.209(7) 0.075(5) 0.091(4) 0.018(3)
C075 0.107(4) 0.081(3) 0.165(5) -0.061(3) 0.079(4) -0.037(3)
C076 0.101(4) 0.148(5) 0.103(3) 0.021(3) 0.059(3) -0.014(3)
C077 0.079(3) 0.169(6) 0.133(5) 0.045(5) 0.056(3) 0.000(4)
C078 0.074(3) 0.100(4) 0.154(5) 0.024(4) 0.067(3) -0.012(3)
C079 0.110(4) 0.092(3) 0.167(6) 0.037(4) 0.089(4) 0.010(3)
C080 0.087(3) 0.117(4) 0.088(3) 0.022(3) 0.018(2) 0.020(3)
C081 0.076(3) 0.094(3) 0.139(4) 0.045(3) 0.055(3) 0.005(2)
C082 0.096(4) 0.118(5) 0.204(8) 0.074(5) 0.091(5) 0.015(4)
C083 0.064(3) 0.083(4) 0.287(11) -0.039(5) 0.008(4) 0.014(3)
C084 0.124(4) 0.101(4) 0.278(9) -0.116(5) 0.132(5) -0.050(3)
C085 0.099(4) 0.100(4) 0.174(5) -0.086(4) 0.082(4) -0.025(3)
C086 0.123(4) 0.098(4) 0.238(7) -0.104(5) 0.115(5) -0.038(3)
C087 0.109(4) 0.156(7) 0.172(7) 0.060(6) 0.085(5) 0.006(4)
C088 0.165(7) 0.216(9) 0.099(4) 0.029(5) 0.007(4) -0.110(7)
C089 0.153(6) 0.190(8) 0.142(6) 0.096(6) 0.055(5) 0.082(6)
C090 0.168(6) 0.105(4) 0.146(5) 0.040(4) 0.088(5) 0.048(4)
C091 0.104(4) 0.188(8) 0.119(5) 0.060(6) 0.029(4) 0.045(5)
C092 0.202(10) 0.181(9) 0.171(8) 0.048(8) 0.094(8) 0.066(8)
C093 0.122(5) 0.157(7) 0.147(5) 0.044(5) 0.069(4) -0.009(5)
C094 0.096(4) 0.071(3) 0.122(4) -0.005(3) -0.012(3) 0.017(3)
C095 0.084(3) 0.223(8) 0.080(3) -0.061(4) 0.023(3) -0.007(4)
C096 0.097(4) 0.201(8) 0.129(5) 0.065(5) -0.028(4) -0.045(5)
N1 0.085(3) 0.101(3) 0.184(5) -0.104(4) 0.084(3) -0.047(2)
N2 0.0775(19) 0.0549(17) 0.094(2) -0.0311(16) 0.0463(17) -0.0091(14)
N101 0.070(2) 0.076(2) 0.0814(19) 0.0194(17) 0.0290(16) -0.0030(16)
O1 0.118(3) 0.071(2) 0.194(4) -0.059(2) 0.102(3) -0.0236(19)
O2 0.141(3) 0.106(3) 0.173(4) -0.101(3) 0.072(3) -0.038(2)
O3 0.130(3) 0.0647(17) 0.104(2) -0.0288(16) 0.050(2) -0.0072(17)
O4 0.127(3) 0.0662(18) 0.103(2) -0.0252(16) 0.0568(19) 0.0095(17)
O5 0.0907(19) 0.0539(14) 0.141(3) -0.0241(15) 0.0673(18) -0.0099(13)
O6 0.155(4) 0.119(3) 0.375(8) -0.159(5) 0.178(5) -0.063(3)
O7 0.075(2) 0.083(2) 0.210(4) -0.020(2) 0.052(2) 0.0208(16)
O8 0.206(4) 0.083(2) 0.149(3) -0.010(2) 0.129(3) 0.013(2)
O9 0.085(2) 0.0754(18) 0.135(3) -0.0159(17) 0.054(2) -0.0005(15)
O101 0.0690(17) 0.0852(19) 0.144(3) 0.0366(18) 0.0589(18) 0.0093(14)
O102 0.0666(17) 0.110(2) 0.1010(19) 0.0386(17) 0.0442(15) 0.0086(15)
O103 0.0639(15) 0.0886(18) 0.0792(15) 0.0156(13) 0.0333(12) 0.0005(13)
O104 0.0617(15) 0.0888(18) 0.0870(16) 0.0129(14) 0.0317(13) -0.0017(13)
S1 0.0853(7) 0.0630(6) 0.1073(8) 0.0009(5) 0.0547(6) -0.0001(5)
S2 0.1000(8) 0.0716(6) 0.1149(8) -0.0040(5) 0.0646(7) 0.0196(5)

loop_
_geom_angle_atom_site_label_1
_geom_angle_atom_site_label_2
_geom_angle_atom_site_label_3
_geom_angle
C016 C001 C034 126.1(3)
C016 C001 C019 115.9(3)
C034 C001 C019 118.0(4)
C003 C002 C024 121.9(4)
C002 C003 C027 118.8(4)
C002 C003 C011 120.9(3)
C027 C003 C011 120.2(3)
C065 C004 C005 122.5(4)
C065 C004 C021 119.8(5)
C005 C004 C021 117.8(4)
C010 C005 C004 123.3(3)
C010 C005 C009 119.8(4)
C004 C005 C009 116.9(4)
O103 C006 O104 122.8(3)
O103 C006 C035 124.6(4)
O104 C006 C035 112.6(3)
C040 C007 C024 120.9(4)
C040 C007 S1 120.0(3)
C024 C007 S1 119.2(3)
O102 C008 O101 120.3(3)
O102 C008 C028 127.0(3)
O101 C008 C028 112.5(3)
C029 C009 C017 122.8(4)
C029 C009 C005 119.4(5)
C017 C009 C005 117.7(4)
C012 C010 C005 121.8(4)
C012 C010 C050 119.6(4)
C005 C010 C050 118.6(4)
C036 C011 C031 116.2(4)
C036 C011 C003 122.6(3)
C031 C011 C003 121.2(3)
C010 C012 C054 118.7(5)
N101 C013 C049 120.9(4)
N101 C013 C028 120.3(3)
C049 C013 C028 118.7(4)
C042 C014 C037 121.8(4)
C042 C014 O5 116.9(4)
C037 C014 O5 121.3(4)
O5 C015 C020 122.3(3)
O5 C015 C044 116.8(3)
C020 C015 C044 120.7(4)
C026 C016 C001 123.1(4)
C026 C016 O104 120.7(4)
C001 C016 O104 116.2(3)
C054 C017 C009 121.7(3)
C054 C017 C022 118.9(5)
C009 C017 C022 119.4(5)
C025 C018 N101 122.2(4)
C025 C018 C035 117.7(4)
N101 C018 C035 120.1(3)
C051 C019 C056 120.5(4)
C051 C019 C001 120.1(4)
C056 C019 C001 119.4(4)
C033 C020 C015 118.5(3)
O4 C021 N2 122.6(3)
O4 C021 C004 119.9(4)
N2 C021 C004 117.5(4)
O1 C022 N1 122.3(4)
O1 C022 C017 122.8(6)
N1 C022 C017 115.0(5)
C079 C023 C074 123.3(6)
C079 C023 C048 119.0(5)
C074 C023 C048 117.6(7)
C007 C024 C002 117.8(4)
C071 C025 C018 121.4(4)
C066 C026 C016 121.1(5)
C040 C027 C003 120.2(4)
C052 C028 C013 118.9(4)
C052 C028 C008 119.2(4)
C013 C028 C008 121.9(3)
C046 C029 C009 120.9(4)
C046 C029 C068 119.0(6)
C009 C029 C068 120.0(6)
C031 C030 C039 120.0(4)
C030 C031 C011 121.9(4)
C038 C032 C090 121.6(6)
C038 C032 C051 119.4(4)
C090 C032 C051 118.9(6)
C020 C033 C055 121.9(3)
C020 C033 N2 118.2(3)
C055 C033 N2 119.9(3)
C038 C034 C001 122.6(4)
C047 C035 C018 118.3(4)
C047 C035 C006 119.9(4)
C018 C035 C006 121.8(3)
C072 C036 C011 121.8(4)
C014 C037 C053 118.8(4)
C034 C038 C032 121.1(4)
C072 C039 C030 119.1(4)
C072 C039 S2 120.0(3)
C030 C039 S2 120.9(3)
C007 C040 C027 120.4(4)
C060 C041 C053 120.9(4)
C060 C041 S1 120.5(3)
C053 C041 S1 118.6(3)
C014 C042 C060 119.1(4)
C094 C043 C096 118.1(5)
C094 C043 S2 121.2(4)
C096 C043 S2 120.7(4)
C057 C044 C015 119.5(3)
C059 C045 C048 117.5(6)
C059 C045 C081 123.3(5)
C048 C045 C081 119.2(6)
C029 C046 C065 120.0(5)
C076 C047 C035 120.8(5)
C078 C048 C045 120.8(6)
C078 C048 C023 119.1(5)
C045 C048 C023 120.1(6)
C069 C049 C013 119.3(4)
O3 C050 N2 121.0(3)
O3 C050 C010 121.3(4)
N2 C050 C010 117.7(4)
C070 C051 C019 125.0(6)
C070 C051 C032 116.3(6)
C019 C051 C032 118.7(4)
C080 C052 C028 121.5(5)
C041 C053 C037 119.4(4)
C017 C054 C012 120.3(5)
C033 C055 C057 118.2(4)
C066 C056 C019 118.4(4)
C066 C056 C095 126.0(5)
C019 C056 C095 115.6(6)
C044 C057 C055 121.1(3)
C081 C058 C077 119.5(6)
C045 C059 C067 121.8(5)
C045 C059 O101 120.3(5)
C067 C059 O101 117.9(6)
C041 C060 C042 119.9(4)
C075 C061 C086 119.8(4)
C063 C062 C084 121.8(4)
C063 C062 N1 120.2(4)
C084 C062 N1 117.9(4)
C062 C063 C075 118.4(4)
C093 C064 C077 114.9(8)
C004 C065 C046 120.2(5)
C026 C066 C056 122.0(4)
C079 C067 C059 121.4(6)
O2 C068 N1 119.6(4)
O2 C068 C029 125.1(7)
N1 C068 C029 115.4(6)
C080 C069 C049 121.8(4)
C051 C070 C089 121.9(9)
C051 C070 C091 114.8(7)
C089 C070 C091 123.2(7)
C076 C071 C025 121.6(4)
C036 C072 C039 120.4(4)
C087 C073 C082 120.0(7)
C087 C073 C078 121.0(8)
C082 C073 C078 119.0(7)
C082 C074 C023 122.2(7)
C061 C075 C063 120.7(4)
C071 C076 C047 119.9(4)
C078 C077 C064 122.5(6)
C078 C077 C058 118.3(6)
C064 C077 C058 119.2(7)
C048 C078 C077 121.0(5)
C048 C078 C073 121.3(7)
C077 C078 C073 117.6(7)
C067 C079 C023 120.0(6)
C052 C080 C069 119.6(5)
C058 C081 C045 121.0(5)
C074 C082 C073 120.7(6)
C094 C083 C085 121.3(6)
C062 C084 C086 118.1(5)
C088 C085 C083 118.5(6)
C088 C085 O6 118.8(8)
C083 C085 O6 122.6(7)
O6 C086 C061 117.3(4)
O6 C086 C084 121.6(5)
C061 C086 C084 121.1(4)
C073 C087 C093 117.5(7)
C085 C088 C096 118.2(7)
C070 C089 C092 118.2(8)
C092 C090 C032 121.6(9)
C095 C091 C070 122.7(6)
C090 C092 C089 122.7(10)
C087 C093 C064 126.5(8)
C083 C094 C043 121.6(6)
C091 C095 C056 121.3(6)
C043 C096 C088 122.1(6)
C068 N1 C022 127.1(4)
C068 N1 C062 119.9(5)
C022 N1 C062 112.7(6)
C021 N2 C050 125.2(3)
C021 N2 C033 117.9(4)
C050 N2 C033 116.9(3)
C013 N101 C018 127.7(3)
C015 O5 C014 118.1(3)
C085 O6 C086 118.8(4)
C008 O101 C059 118.2(3)
C006 O104 C016 117.6(3)
O9 S1 O10 119.9(2)
O9 S1 C041 107.29(19)
O10 S1 C041 107.02(19)
O9 S1 C007 108.06(19)
O10 S1 C007 108.86(19)
C041 S1 C007 104.65(18)
O8 S2 O7 118.7(3)
O8 S2 C043 109.1(2)
O7 S2 C043 107.5(2)
O8 S2 C039 106.6(2)
O7 S2 C039 108.2(2)
C043 S2 C039 106.02(18)

loop_
_geom_bond_atom_site_label_1
_geom_bond_atom_site_label_2
_geom_bond_distance
O10 S1 1.432(3)
C001 C016 1.391(5)
C001 C034 1.417(5)
C001 C019 1.443(5)
C002 C003 1.341(5)
C002 C024 1.410(6)
C003 C027 1.413(5)
C003 C011 1.493(5)
C004 C065 1.336(7)
C004 C005 1.410(7)
C004 C021 1.505(5)
C005 C010 1.399(6)
C005 C009 1.430(5)
C006 O103 1.203(4)
C006 O104 1.340(5)
C006 C035 1.490(5)
C007 C040 1.362(6)
C007 C024 1.388(5)
C007 S1 1.769(4)
C008 O102 1.208(4)
C008 O101 1.352(4)
C008 C028 1.467(5)
C009 C029 1.410(7)
C009 C017 1.391(7)
C010 C012 1.362(7)
C010 C050 1.484(5)
C011 C036 1.394(6)
C011 C031 1.384(5)
C012 C054 1.424(5)
C013 N101 1.381(5)
C013 C049 1.404(6)
C013 C028 1.400(5)
C014 C042 1.367(6)
C014 C037 1.374(6)
C014 O5 1.388(5)
C015 O5 1.378(5)
C015 C020 1.385(5)
C015 C044 1.393(5)
C016 C026 1.349(6)
C016 O104 1.421(4)
C017 C054 1.378(7)
C017 C022 1.484(5)
C018 C025 1.389(5)
C018 N101 1.395(5)
C018 C035 1.429(6)
C019 C051 1.412(7)
C019 C056 1.433(6)
C020 C033 1.374(5)
C021 O4 1.237(6)
C021 N2 1.383(6)
C022 O1 1.196(7)
C022 N1 1.431(8)
C023 C079 1.387(9)
C023 C074 1.421(8)
C023 C048 1.454(8)
C025 C071 1.366(6)
C026 C066 1.327(7)
C027 C040 1.368(6)
C028 C052 1.414(6)
C029 C046 1.345(8)
C029 C068 1.475(6)
C030 C031 1.351(6)
C030 C039 1.376(6)
C032 C038 1.403(7)
C032 C090 1.392(8)
C032 C051 1.457(8)
C033 C055 1.375(5)
C033 N2 1.450(4)
C034 C038 1.348(6)
C035 C047 1.412(5)
C036 C072 1.345(6)
C037 C053 1.388(6)
C039 C072 1.368(6)
C039 S2 1.767(4)
C041 C060 1.367(6)
C041 C053 1.382(6)
C041 S1 1.762(4)
C042 C060 1.381(6)
C043 C094 1.327(6)
C043 C096 1.322(8)
C043 S2 1.747(4)
C044 C057 1.349(6)
C045 C059 1.388(8)
C045 C048 1.414(7)
C045 C081 1.444(8)
C046 C065 1.417(6)
C047 C076 1.371(7)
C048 C078 1.347(8)
C049 C069 1.390(7)
C050 O3 1.222(5)
C050 N2 1.392(6)
C051 C070 1.380(7)
C052 C080 1.347(7)
C055 C057 1.406(5)
C056 C066 1.374(8)
C056 C095 1.474(8)
C058 C081 1.314(8)
C058 C077 1.495(9)
C059 C067 1.392(8)
C059 O101 1.380(5)
C061 C075 1.355(7)
C061 C086 1.380(7)
C062 C063 1.364(6)
C062 C084 1.389(7)
C062 N1 1.467(5)
C063 C075 1.406(6)
C064 C093 1.384(10)
C064 C077 1.423(10)
C067 C079 1.363(7)
C068 O2 1.201(8)
C068 N1 1.384(9)
C069 C080 1.361(7)
C070 C089 1.380(12)
C070 C091 1.465(11)
C071 C076 1.344(7)
C073 C087 1.368(10)
C073 C082 1.367(11)
C073 C078 1.459(8)
C074 C082 1.357(10)
C077 C078 1.403(9)
C083 C094 1.318(10)
C083 C085 1.352(11)
C084 C086 1.378(6)
C085 C088 1.344(10)
C085 O6 1.370(7)
C086 O6 1.386(6)
C087 C093 1.389(11)
C088 C096 1.378(9)
C089 C092 1.394(14)
C090 C092 1.276(11)
C091 C095 1.373(11)
O7 S2 1.438(4)
O8 S2 1.427(4)
O9 S1 1.405(4)

loop_
_platon_squeeze_void_nr
_platon_squeeze_void_average_x
_platon_squeeze_void_average_y
_platon_squeeze_void_average_z
_platon_squeeze_void_volume
_platon_squeeze_void_count_electrons
_platon_squeeze_void_content
1 -0.007 0.000 0.000 1601 395 ' '
2 0.052 0.500 0.500 1601 395 ' '
3 0.250 0.306 0.000 7 1 ' '
4 0.250 0.194 0.500 7 0 ' '
5 0.750 0.694 0.000 7 0 ' '
6 0.750 0.806 0.500 7 1 ' '

loop_
_cod_related_entry_id
_cod_related_entry_code
_cod_related_entry_database
1 30651955 ChemSpider
